data_4062168
loop_
_publ_author_name
'Choualeb, Aldjia'
'Braunstein, Pierre'
'Ros\'e, Jacky'
'Bouaoud, Salah-Eddine'
'Welter, Richard'

_publ_section_title
;
 Reactions of Diphosphine-Stabilized Tetracobalt Carbonyl Clusters with
 -Si(OR)~3~-Functionalized Alkynes
;
_journal_issue 22
_journal_name_full Organometallics
_journal_page_first 4405
_journal_page_last 4417
_journal_paper_doi 10.1021/om030327j
_journal_volume 22
_journal_year 2003
_chemical_formula_moiety 'C35 H22 Co4 O10 P2'
_chemical_formula_sum 'C35 H22 Co4 O10 P2'
_chemical_formula_weight 900.19
_space_group_IT_number 2
_symmetry_cell_setting triclinic
_symmetry_space_group_name_Hall '-P 1'
_symmetry_space_group_name_H-M 'P -1'
_cell_angle_alpha 74.4260(10)
_cell_angle_beta 89.2080(10)
_cell_angle_gamma 72.497(2)
_cell_formula_units_Z 2
_cell_length_a 10.2475(3)
_cell_length_b 11.6675(4)
_cell_length_c 16.3918(7)
_cell_measurement_temperature 293(2)
_cell_volume 1795.70(11)
_diffrn_ambient_temperature 293(2)
_exptl_crystal_density_diffrn 1.665
_cod_database_code 4062168

loop_
_symmetry_equiv_pos_as_xyz
'x, y, z'
'-x, -y, -z'

loop_
_atom_site_label
_atom_site_type_symbol
_atom_site_fract_x
_atom_site_fract_y
_atom_site_fract_z
_atom_site_U_iso_or_equiv
_atom_site_adp_type
_atom_site_occupancy
_atom_site_symmetry_multiplicity
_atom_site_calc_flag
_atom_site_refinement_flags
_atom_site_disorder_assembly
_atom_site_disorder_group
Co1 Co 0.16001(5) 0.39407(5) 0.30203(3) 0.02629(14) Uani 1 1 d . . .
Co2 Co 0.24296(5) 0.19680(5) 0.26648(4) 0.02792(14) Uani 1 1 d . . .
Co4 Co 0.06744(6) 0.22100(5) 0.37617(4) 0.03329(15) Uani 1 1 d . . .
Co3 Co 0.31318(6) 0.21005(5) 0.40532(4) 0.02871(14) Uani 1 1 d . . .
P2 P 0.40373(10) 0.23866(10) 0.18491(7) 0.0290(2) Uani 1 1 d . . .
P1 P 0.30247(11) 0.48796(10) 0.23547(7) 0.0298(3) Uani 1 1 d . . .
O5 O 0.4033(3) -0.0409(3) 0.3846(2) 0.0443(8) Uani 1 1 d . . .
O7 O 0.2899(4) 0.0672(3) 0.5772(2) 0.0594(10) Uani 1 1 d . . .
O6 O 0.5965(3) 0.2120(3) 0.4199(2) 0.0510(9) Uani 1 1 d . . .
O2 O 0.0373(3) 0.3903(3) 0.1421(2) 0.0499(9) Uani 1 1 d . . .
O3 O 0.2081(3) 0.4302(3) 0.4680(2) 0.0457(8) Uani 1 1 d . . .
O1 O -0.0799(3) 0.6044(3) 0.3000(2) 0.0558(10) Uani 1 1 d . . .
O8 O 0.0833(4) -0.0446(3) 0.4213(3) 0.0786(14) Uani 1 1 d . . .
O9 O -0.0410(4) 0.3016(4) 0.5267(3) 0.0691(12) Uani 1 1 d . . .
O4 O 0.1656(4) 0.0357(4) 0.1817(3) 0.0759(13) Uani 1 1 d . . .
O10 O -0.1858(4) 0.3295(4) 0.2649(3) 0.0675(11) Uani 1 1 d . . .
C23 C 0.4449(4) 0.3756(4) 0.1993(3) 0.0303(9) Uani 1 1 d . . .
H23A H 0.4716 0.4193 0.1458 0.036 Uiso 1 1 calc . . .
H23B H 0.5232 0.3465 0.2404 0.036 Uiso 1 1 calc . . .
C8 C 0.0786(5) 0.0572(5) 0.4051(3) 0.0456(12) Uani 1 1 d . . .
C24 C 0.5696(4) 0.1168(4) 0.2023(3) 0.0325(10) Uiso 1 1 d . . .
C1 C 0.0156(4) 0.5236(4) 0.2990(3) 0.0331(10) Uani 1 1 d . . .
C2 C 0.1093(4) 0.3499(4) 0.2042(3) 0.0340(10) Uani 1 1 d . . .
C11 C 0.3891(4) 0.5532(4) 0.2990(3) 0.0335(10) Uani 1 1 d . . .
C3 C 0.2205(4) 0.3775(4) 0.4167(3) 0.0301(9) Uani 1 1 d . . .
C5 C 0.3503(4) 0.0660(4) 0.3605(3) 0.0310(9) Uani 1 1 d . . .
C4 C 0.1968(4) 0.0983(5) 0.2148(3) 0.0423(12) Uani 1 1 d . . .
C30 C 0.3631(4) 0.2743(5) 0.0710(3) 0.0386(11) Uani 1 1 d . . .
C6 C 0.4863(5) 0.2117(4) 0.4146(3) 0.0342(10) Uani 1 1 d . . .
C17 C 0.2363(5) 0.6224(4) 0.1421(3) 0.0413(11) Uani 1 1 d . . .
C9 C -0.0006(5) 0.2712(4) 0.4690(4) 0.0453(12) Uani 1 1 d . . .
C26 C 0.6987(5) -0.1029(5) 0.2388(3) 0.0490(13) Uani 1 1 d . . .
H26 H 0.7002 -0.1860 0.2531 0.059 Uiso 1 1 calc . . .
C12 C 0.5297(5) 0.5209(5) 0.3142(3) 0.0467(12) Uani 1 1 d . . .
H12 H 0.5873 0.4619 0.2906 0.056 Uiso 1 1 calc . . .
C25 C 0.5742(5) -0.0077(5) 0.2246(3) 0.0408(11) Uani 1 1 d . . .
H25 H 0.4928 -0.0279 0.2302 0.049 Uiso 1 1 calc . . .
C29 C 0.6922(5) 0.1439(5) 0.1943(3) 0.0483(13) Uani 1 1 d . . .
H29 H 0.6924 0.2266 0.1785 0.058 Uiso 1 1 calc . . .
C13 C 0.5857(5) 0.5753(5) 0.3643(4) 0.0578(15) Uani 1 1 d . . .
H13 H 0.6804 0.5522 0.3744 0.069 Uiso 1 1 calc . . .
C35 C 0.3128(5) 0.3967(5) 0.0201(3) 0.0530(14) Uani 1 1 d . . .
H35 H 0.3033 0.4630 0.0434 0.064 Uiso 1 1 calc . . .
C7 C 0.2989(5) 0.1246(4) 0.5109(3) 0.0381(11) Uani 1 1 d . . .
C10 C -0.0865(5) 0.2864(5) 0.3073(3) 0.0459(12) Uani 1 1 d . . .
C18 C 0.3192(5) 0.6938(5) 0.1053(4) 0.0610(16) Uani 1 1 d . . .
H18 H 0.4100 0.6711 0.1262 0.073 Uiso 1 1 calc . . .
C31 C 0.3756(5) 0.1779(5) 0.0347(3) 0.0544(14) Uani 1 1 d . . .
H31 H 0.4082 0.0955 0.0682 0.065 Uiso 1 1 calc . . .
C14 C 0.5025(6) 0.6625(5) 0.3986(4) 0.0569(15) Uani 1 1 d . . .
H14 H 0.5404 0.6997 0.4316 0.068 Uiso 1 1 calc . . .
C15 C 0.3635(6) 0.6954(5) 0.3848(4) 0.0634(17) Uani 1 1 d . . .
H15 H 0.3069 0.7550 0.4083 0.076 Uiso 1 1 calc . . .
C32 C 0.3405(6) 0.2022(7) -0.0508(4) 0.0697(18) Uani 1 1 d . . .
H32 H 0.3500 0.1363 -0.0745 0.084 Uiso 1 1 calc . . .
C28 C 0.8159(5) 0.0465(6) 0.2101(4) 0.0608(16) Uani 1 1 d . . .
H28 H 0.8982 0.0652 0.2057 0.073 Uiso 1 1 calc . . .
C34 C 0.2766(5) 0.4200(6) -0.0663(3) 0.0646(17) Uani 1 1 d . . .
H34 H 0.2421 0.5019 -0.1003 0.078 Uiso 1 1 calc . . .
C16 C 0.3072(5) 0.6411(5) 0.3364(4) 0.0529(14) Uani 1 1 d . . .
H16 H 0.2123 0.6633 0.3282 0.063 Uiso 1 1 calc . . .
C27 C 0.8184(5) -0.0744(6) 0.2317(3) 0.0569(15) Uani 1 1 d . . .
H27 H 0.9018 -0.1380 0.2418 0.068 Uiso 1 1 calc . . .
C33 C 0.2918(6) 0.3230(8) -0.1005(4) 0.0709(19) Uani 1 1 d . . .
H33 H 0.2690 0.3389 -0.1580 0.085 Uiso 1 1 calc . . .
C21 C 0.0522(6) 0.7635(6) 0.0406(4) 0.085(2) Uani 1 1 d . . .
H21 H -0.0379 0.7866 0.0184 0.102 Uiso 1 1 calc . . .
C22 C 0.1018(5) 0.6576(5) 0.1089(3) 0.0572(15) Uani 1 1 d . . .
H22 H 0.0449 0.6103 0.1323 0.069 Uiso 1 1 calc . . .
C20 C 0.1345(7) 0.8335(6) 0.0061(4) 0.094(3) Uani 1 1 d . . .
H20 H 0.0998 0.9050 -0.0390 0.113 Uiso 1 1 calc . . .
C19 C 0.2667(7) 0.7997(6) 0.0370(5) 0.092(2) Uani 1 1 d . . .
H19 H 0.3226 0.8474 0.0126 0.110 Uiso 1 1 calc . . .

loop_
_atom_site_aniso_label
_atom_site_aniso_U_11
_atom_site_aniso_U_22
_atom_site_aniso_U_33
_atom_site_aniso_U_23
_atom_site_aniso_U_13
_atom_site_aniso_U_12
Co1 0.0210(3) 0.0224(3) 0.0328(3) -0.0076(2) 0.0026(2) -0.0029(2)
Co2 0.0224(3) 0.0295(3) 0.0339(3) -0.0154(2) 0.0022(2) -0.0051(2)
Co4 0.0291(3) 0.0265(3) 0.0459(4) -0.0131(3) 0.0113(3) -0.0085(3)
Co3 0.0297(3) 0.0231(3) 0.0304(3) -0.0090(2) 0.0000(2) -0.0025(2)
P2 0.0208(5) 0.0361(6) 0.0287(6) -0.0146(5) -0.0003(4) -0.0015(5)
P1 0.0232(5) 0.0266(6) 0.0366(6) -0.0076(5) 0.0036(5) -0.0043(5)
O5 0.053(2) 0.0241(17) 0.049(2) -0.0112(14) 0.0057(16) -0.0010(15)
O7 0.071(3) 0.056(2) 0.040(2) -0.0016(18) 0.0068(18) -0.013(2)
O6 0.037(2) 0.054(2) 0.059(2) -0.0144(17) -0.0031(17) -0.0124(18)
O2 0.0349(18) 0.060(2) 0.046(2) -0.0193(17) -0.0109(16) 0.0030(17)
O3 0.057(2) 0.0350(18) 0.044(2) -0.0212(15) -0.0005(16) -0.0043(16)
O1 0.0370(19) 0.042(2) 0.074(3) -0.0139(18) 0.0049(18) 0.0074(17)
O8 0.092(3) 0.035(2) 0.118(4) -0.029(2) 0.058(3) -0.028(2)
O9 0.088(3) 0.055(2) 0.081(3) -0.042(2) 0.047(2) -0.027(2)
O4 0.054(2) 0.101(3) 0.112(3) -0.080(3) 0.016(2) -0.036(2)
O10 0.031(2) 0.077(3) 0.092(3) -0.026(2) -0.002(2) -0.011(2)
C23 0.023(2) 0.032(2) 0.036(2) -0.0120(18) 0.0061(17) -0.0080(19)
C8 0.041(3) 0.038(3) 0.062(3) -0.021(2) 0.027(2) -0.013(2)
C1 0.027(2) 0.029(2) 0.043(3) -0.009(2) 0.0035(19) -0.009(2)
C2 0.026(2) 0.036(2) 0.038(3) -0.014(2) 0.0014(19) -0.003(2)
C11 0.030(2) 0.027(2) 0.046(3) -0.0099(19) 0.0050(19) -0.012(2)
C3 0.030(2) 0.021(2) 0.036(2) -0.0093(18) 0.0029(18) -0.0036(18)
C5 0.032(2) 0.027(2) 0.034(2) -0.0112(18) 0.0062(18) -0.007(2)
C4 0.027(2) 0.051(3) 0.060(3) -0.031(3) 0.005(2) -0.014(2)
C30 0.021(2) 0.062(3) 0.030(2) -0.019(2) 0.0008(18) -0.002(2)
C6 0.038(3) 0.026(2) 0.034(2) -0.0065(18) -0.001(2) -0.004(2)
C17 0.038(3) 0.035(3) 0.040(3) -0.001(2) 0.009(2) -0.005(2)
C9 0.048(3) 0.032(3) 0.064(4) -0.019(2) 0.019(3) -0.018(2)
C26 0.050(3) 0.044(3) 0.046(3) -0.025(2) 0.000(2) 0.009(3)
C12 0.033(3) 0.047(3) 0.071(4) -0.036(3) 0.008(2) -0.010(2)
C25 0.033(2) 0.052(3) 0.037(3) -0.025(2) 0.002(2) -0.001(2)
C29 0.033(3) 0.057(3) 0.057(3) -0.025(3) 0.004(2) -0.008(2)
C13 0.034(3) 0.058(3) 0.090(4) -0.039(3) -0.002(3) -0.010(3)
C35 0.038(3) 0.070(4) 0.037(3) -0.013(3) -0.003(2) 0.002(3)
C7 0.043(3) 0.032(2) 0.037(3) -0.012(2) 0.002(2) -0.007(2)
C10 0.029(3) 0.043(3) 0.066(4) -0.018(3) 0.011(2) -0.009(2)
C18 0.045(3) 0.052(3) 0.069(4) 0.005(3) 0.013(3) -0.011(3)
C31 0.052(3) 0.072(4) 0.040(3) -0.027(3) -0.004(2) -0.011(3)
C14 0.053(3) 0.053(3) 0.084(4) -0.044(3) 0.010(3) -0.024(3)
C15 0.046(3) 0.054(3) 0.112(5) -0.057(3) 0.019(3) -0.017(3)
C32 0.060(4) 0.106(5) 0.048(4) -0.044(4) -0.007(3) -0.012(4)
C28 0.024(3) 0.086(5) 0.068(4) -0.030(3) 0.001(2) -0.005(3)
C34 0.044(3) 0.094(5) 0.035(3) -0.004(3) -0.004(2) -0.003(3)
C16 0.030(3) 0.044(3) 0.095(4) -0.041(3) 0.011(3) -0.009(2)
C27 0.040(3) 0.061(4) 0.054(3) -0.023(3) -0.006(2) 0.013(3)
C33 0.044(3) 0.129(6) 0.036(3) -0.033(4) -0.006(3) -0.011(4)
C21 0.046(3) 0.090(5) 0.066(4) 0.034(4) -0.001(3) 0.007(3)
C22 0.038(3) 0.057(3) 0.056(3) 0.008(3) 0.007(2) -0.006(3)
C20 0.066(4) 0.081(5) 0.080(5) 0.036(4) 0.021(4) 0.005(4)
C19 0.070(5) 0.074(5) 0.098(5) 0.031(4) 0.026(4) -0.023(4)

loop_
_geom_bond_atom_site_label_1
_geom_bond_atom_site_label_2
_geom_bond_distance
_geom_bond_site_symmetry_2
_geom_bond_publ_flag
Co1 C1 1.759(5) . ?
Co1 C3 1.929(4) . ?
Co1 C2 1.932(4) . ?
Co1 P1 2.1903(12) . ?
Co1 Co2 2.4268(8) . ?
Co1 Co3 2.4565(7) . ?
Co1 Co4 2.5014(7) . ?
Co2 C4 1.767(5) . ?
Co2 C5 1.920(4) . ?
Co2 C2 1.923(4) . ?
Co2 P2 2.1939(12) . ?
Co2 Co3 2.4540(8) . ?
Co2 Co4 2.5348(8) . ?
Co4 C10 1.791(5) . ?
Co4 C8 1.809(5) . ?
Co4 C9 1.830(6) . ?
Co4 Co3 2.5284(8) . ?
Co3 C7 1.779(5) . ?
Co3 C6 1.789(5) . ?
Co3 C5 1.945(4) . ?
Co3 C3 1.957(4) . ?
P2 C24 1.825(4) . ?
P2 C30 1.826(4) . ?
P2 C23 1.843(4) . ?
P1 C11 1.820(4) . ?
P1 C17 1.834(4) . ?
P1 C23 1.855(4) . ?
O5 C5 1.157(5) . ?
O7 C7 1.132(5) . ?
O6 C6 1.134(5) . ?
O2 C2 1.164(5) . ?
O3 C3 1.152(5) . ?
O1 C1 1.140(5) . ?
O8 C8 1.132(5) . ?
O9 C9 1.128(6) . ?
O4 C4 1.136(5) . ?
O10 C10 1.138(5) . ?
C24 C29 1.382(6) . ?
C24 C25 1.385(6) . ?
C11 C12 1.383(6) . ?
C11 C16 1.391(6) . ?
C30 C31 1.380(7) . ?
C30 C35 1.389(7) . ?
C17 C18 1.387(6) . ?
C17 C22 1.387(7) . ?
C26 C27 1.359(7) . ?
C26 C25 1.390(6) . ?
C12 C13 1.384(7) . ?
C29 C28 1.396(7) . ?
C13 C14 1.361(7) . ?
C35 C34 1.402(7) . ?
C18 C19 1.393(8) . ?
C31 C32 1.383(7) . ?
C14 C15 1.364(7) . ?
C15 C16 1.366(7) . ?
C32 C33 1.368(9) . ?
C28 C27 1.352(8) . ?
C34 C33 1.361(9) . ?
C21 C20 1.361(8) . ?
C21 C22 1.391(7) . ?
C20 C19 1.356(9) . ?
